data_4508676
loop_
_publ_author_name
'Zhang, Xuanjun'
'Zhou, Xiao-Ping'
'Li, Dan'

_publ_section_title
;
 Anion-Directed Assembly of Macrocycle and Helix
;
_journal_issue 6
_journal_name_full 'Crystal Growth &amp; Design'
_journal_page_first 1440
_journal_paper_doi 10.1021/cg060076s
_journal_volume 6
_journal_year 2006
_chemical_formula_sum 'C15 H14 N6 S3 Zn'
_chemical_formula_weight 439.87
_chemical_name_systematic
; 
 ? 
;
_space_group_IT_number 14
_symmetry_space_group_name_Hall '-P 2ybc'
_symmetry_space_group_name_H-M 'P 1 21/c 1'
_atom_sites_solution_hydrogens geom
_atom_sites_solution_primary direct
_atom_sites_solution_secondary difmap
_audit_creation_method SHELXL-97
_cell_angle_alpha 90.00
_cell_angle_beta 106.128(2)
_cell_angle_gamma 90.00
_cell_formula_units_Z 4
_cell_length_a 14.5933(13)
_cell_length_b 5.7422(5)
_cell_length_c 23.212(2)
_cell_measurement_temperature 293(2)
_cell_volume 1868.6(3)
_computing_structure_refinement 'SHELXL-97 (Sheldrick, 1997)'
_computing_structure_solution 'SHELXS-97 (Sheldrick, 1990)'
_diffrn_ambient_temperature 293(2)
_diffrn_measured_fraction_theta_full 0.967
_diffrn_measured_fraction_theta_max 0.967
_diffrn_radiation_monochromator graphite
_diffrn_radiation_source 'fine-focus sealed tube'
_diffrn_radiation_type MoK\a
_diffrn_radiation_wavelength 0.71073
_diffrn_reflns_av_R_equivalents 0.0634
_diffrn_reflns_av_sigmaI/netI 0.0746
_diffrn_reflns_limit_h_max 19
_diffrn_reflns_limit_h_min -19
_diffrn_reflns_limit_k_max 7
_diffrn_reflns_limit_k_min -7
_diffrn_reflns_limit_l_max 30
_diffrn_reflns_limit_l_min -29
_diffrn_reflns_number 15250
_diffrn_reflns_theta_full 27.88
_diffrn_reflns_theta_max 27.88
_diffrn_reflns_theta_min 1.45
_exptl_absorpt_coefficient_mu 1.660
_exptl_crystal_density_diffrn 1.564
_exptl_crystal_density_method 'not measured'
_exptl_crystal_F_000 896
_exptl_crystal_size_max 0.65
_exptl_crystal_size_mid 0.43
_exptl_crystal_size_min 0.40
_refine_diff_density_max 0.805
_refine_diff_density_min -0.600
_refine_diff_density_rms 0.089
_refine_ls_extinction_method none
_refine_ls_goodness_of_fit_ref 1.007
_refine_ls_hydrogen_treatment mixed
_refine_ls_matrix_type full
_refine_ls_number_parameters 282
_refine_ls_number_reflns 4322
_refine_ls_number_restraints 0
_refine_ls_restrained_S_all 1.007
_refine_ls_R_factor_all 0.1161
_refine_ls_R_factor_gt 0.0647
_refine_ls_shift/su_max 0.031
_refine_ls_shift/su_mean 0.001
_refine_ls_structure_factor_coef Fsqd
_refine_ls_weighting_details 'calc w=1/[\s^2^(Fo^2^)+(0.0675P)^2^+0.9573P] where P=(Fo^2^+2Fc^2^)/3'
_refine_ls_weighting_scheme calc
_refine_ls_wR_factor_gt 0.1313
_refine_ls_wR_factor_ref 0.1558
_reflns_number_gt 2639
_reflns_number_total 4322
_reflns_threshold_expression >2sigma(I)
_cod_data_source_file cg060076ssup2.cif
_cod_data_source_block 0417bm
_cod_database_code 4508676

loop_
_symmetry_equiv_pos_as_xyz
'x, y, z'
'-x, y+1/2, -z+1/2'
'-x, -y, -z'
'x, -y-1/2, z-1/2'

loop_
_atom_site_label
_atom_site_type_symbol
_atom_site_fract_x
_atom_site_fract_y
_atom_site_fract_z
_atom_site_U_iso_or_equiv
_atom_site_adp_type
_atom_site_occupancy
_atom_site_symmetry_multiplicity
_atom_site_calc_flag
Zn1 Zn 0.69515(4) 0.28207(10) 0.67136(2) 0.0430(2) Uani 1 1 d
N3 N 0.8014(3) 0.4835(7) 0.71197(17) 0.0458(10) Uani 1 1 d
N4 N 0.5728(3) 0.4178(8) 0.63002(19) 0.0582(12) Uani 1 1 d
S1 S 0.95199(13) 0.7178(4) 0.78542(9) 0.0943(6) Uani 1 1 d
C12 C 0.8602(4) 0.5698(10) 0.7429(2) 0.0535(13) Uani 1 1 d
S2 S 0.41909(10) 0.6995(3) 0.57861(7) 0.0703(5) Uani 1 1 d
C15 C 0.5098(4) 0.5340(9) 0.6082(2) 0.0480(12) Uani 1 1 d
N7 N 0.6764(2) 0.0612(7) 0.73572(16) 0.0401(9) Uani 1 1 d
C18 C 0.5972(4) -0.2662(11) 0.7612(3) 0.0587(15) Uani 1 1 d
C19 C 0.6603(4) -0.2726(10) 0.8178(3) 0.0535(14) Uani 1 1 d
C20 C 0.7371(4) 0.0540(9) 0.7908(2) 0.0416(12) Uani 1 1 d
C17 C 0.6079(3) -0.0986(10) 0.7226(3) 0.0496(13) Uani 1 1 d
C22 C 0.7327(3) -0.1086(8) 0.8338(2) 0.0393(11) Uani 1 1 d
N2A N 1.2730(3) 0.5601(7) 0.88776(16) 0.0408(9) Uani 1 1 d
C7A C 1.1674(3) 0.2780(8) 0.9101(2) 0.0408(11) Uani 1 1 d
C6A C 1.1864(3) 0.4583(9) 0.8770(2) 0.0412(11) Uani 1 1 d
C8A C 1.2411(4) 0.1964(11) 0.9567(2) 0.0536(14) Uani 1 1 d
C10A C 1.3423(4) 0.4814(10) 0.9346(2) 0.0514(13) Uani 1 1 d
C9A C 1.3287(4) 0.2983(11) 0.9694(2) 0.0598(15) Uani 1 1 d
N5A N 1.0145(3) 0.2571(8) 0.93394(19) 0.0457(11) Uani 1 1 d
C11A C 1.0687(4) 0.1665(10) 0.8951(2) 0.0494(13) Uani 1 1 d
C16A C 0.9279(3) 0.1821(8) 0.9345(2) 0.0389(11) Uani 1 1 d
N8A N 0.8905(3) 0.0063(7) 0.89836(18) 0.0452(10) Uani 1 1 d
C21A C 0.8009(4) -0.1064(11) 0.8960(2) 0.0516(13) Uani 1 1 d
S3A S 0.86909(10) 0.3103(2) 0.97969(6) 0.0536(4) Uani 1 1 d
H4 H 1.146(3) 0.517(7) 0.8463(19) 0.032(12) Uiso 1 1 d
H10 H 0.805(3) -0.260(9) 0.910(2) 0.052(15) Uiso 1 1 d
H13 H 0.778(3) 0.139(7) 0.7986(17) 0.018(11) Uiso 1 1 d
H6 H 1.080(3) -0.012(8) 0.9028(19) 0.047(14) Uiso 1 1 d
H7 H 1.038(3) 0.364(8) 0.9544(19) 0.038(14) Uiso 1 1 d
H8 H 0.922(3) -0.061(7) 0.8801(16) 0.014(11) Uiso 1 1 d
H5 H 1.033(3) 0.200(8) 0.855(2) 0.045(13) Uiso 1 1 d
H2 H 1.384(4) 0.241(8) 1.003(2) 0.062(15) Uiso 1 1 d
H3 H 1.234(3) 0.072(9) 0.977(2) 0.060(16) Uiso 1 1 d
H11 H 0.651(4) -0.373(10) 0.845(2) 0.070(18) Uiso 1 1 d
H12 H 0.569(3) -0.096(9) 0.685(2) 0.056(15) Uiso 1 1 d
H9 H 0.754(4) -0.010(10) 0.919(3) 0.10(2) Uiso 1 1 d
H1 H 1.405(3) 0.558(8) 0.9423(19) 0.053(14) Uiso 1 1 d
H14 H 0.548(4) -0.364(11) 0.744(3) 0.09(2) Uiso 1 1 d

loop_
_atom_site_aniso_label
_atom_site_aniso_U_11
_atom_site_aniso_U_22
_atom_site_aniso_U_33
_atom_site_aniso_U_23
_atom_site_aniso_U_13
_atom_site_aniso_U_12
Zn1 0.0409(3) 0.0420(3) 0.0428(3) -0.0051(3) 0.0064(2) 0.0035(3)
N3 0.037(2) 0.048(3) 0.043(2) -0.0054(19) -0.0037(18) -0.0121(19)
N4 0.052(3) 0.060(3) 0.056(3) -0.003(2) 0.005(2) 0.014(2)
S1 0.0606(11) 0.1134(16) 0.1043(14) -0.0492(12) 0.0150(10) -0.0140(10)
C12 0.056(3) 0.056(3) 0.059(3) 0.009(3) 0.031(3) 0.010(3)
S2 0.0507(9) 0.0683(10) 0.0773(11) -0.0008(8) -0.0063(7) 0.0151(7)
C15 0.049(3) 0.051(3) 0.041(3) -0.011(2) 0.008(2) -0.008(3)
N7 0.035(2) 0.043(2) 0.040(2) -0.0100(18) 0.0064(17) -0.0034(17)
C18 0.047(3) 0.067(4) 0.063(4) -0.015(3) 0.016(3) -0.027(3)
C19 0.055(3) 0.053(3) 0.058(3) -0.006(3) 0.025(3) -0.022(3)
C20 0.039(3) 0.032(3) 0.053(3) -0.009(2) 0.012(2) -0.009(2)
C17 0.035(3) 0.062(4) 0.049(3) -0.015(3) 0.007(2) -0.006(2)
C22 0.040(3) 0.038(3) 0.043(3) -0.010(2) 0.018(2) -0.005(2)
N2A 0.039(2) 0.047(2) 0.038(2) 0.0028(18) 0.0124(18) -0.0021(18)
C7A 0.043(3) 0.049(3) 0.035(2) -0.010(2) 0.019(2) -0.007(2)
C6A 0.040(3) 0.054(3) 0.028(3) 0.001(2) 0.008(2) 0.001(2)
C8A 0.068(4) 0.061(4) 0.036(3) 0.007(3) 0.021(3) -0.012(3)
C10A 0.040(3) 0.071(4) 0.041(3) 0.007(3) 0.008(2) -0.006(3)
C9A 0.050(3) 0.077(4) 0.047(3) 0.018(3) 0.005(3) -0.008(3)
N5A 0.047(3) 0.046(3) 0.047(2) -0.012(2) 0.020(2) -0.013(2)
C11A 0.049(3) 0.059(4) 0.045(3) -0.014(3) 0.021(3) -0.015(3)
C16A 0.042(3) 0.037(3) 0.037(3) 0.006(2) 0.010(2) -0.006(2)
N8A 0.043(2) 0.053(3) 0.040(2) -0.008(2) 0.011(2) -0.010(2)
C21A 0.057(3) 0.052(3) 0.044(3) 0.007(3) 0.011(3) -0.019(3)
S3A 0.0529(8) 0.0495(8) 0.0674(9) -0.0127(7) 0.0315(7) -0.0120(6)

loop_
_atom_type_symbol
_atom_type_description
_atom_type_scat_dispersion_real
_atom_type_scat_dispersion_imag
_atom_type_scat_source
C C 0.0033 0.0016 'International Tables Vol C Tables 4.2.6.8 and 6.1.1.4'
H H 0.0000 0.0000 'International Tables Vol C Tables 4.2.6.8 and 6.1.1.4'
N N 0.0061 0.0033 'International Tables Vol C Tables 4.2.6.8 and 6.1.1.4'
S S 0.1246 0.1234 'International Tables Vol C Tables 4.2.6.8 and 6.1.1.4'
Zn Zn 0.2839 1.4301 'International Tables Vol C Tables 4.2.6.8 and 6.1.1.4'

loop_
_geom_angle_atom_site_label_1
_geom_angle_atom_site_label_2
_geom_angle_atom_site_label_3
_geom_angle
_geom_angle_site_symmetry_1
_geom_angle_site_symmetry_3
N4 Zn1 N3 119.94(19) . .
N4 Zn1 N2A 105.75(17) . 2_746
N3 Zn1 N2A 113.55(16) . 2_746
N4 Zn1 N7 108.66(17) . .
N3 Zn1 N7 105.39(15) . .
N2A Zn1 N7 102.05(15) 2_746 .
C12 N3 Zn1 167.0(5) . .
C15 N4 Zn1 167.6(5) . .
N3 C12 S1 174.7(5) . .
N4 C15 S2 178.6(5) . .
C17 N7 C20 117.0(4) . .
C17 N7 Zn1 120.6(3) . .
C20 N7 Zn1 122.1(3) . .
C17 C18 C19 118.7(5) . .
C18 C19 C22 119.6(5) . .
N7 C20 C22 124.0(5) . .
N7 C17 C18 123.9(5) . .
C20 C22 C19 116.8(5) . .
C20 C22 C21A 122.3(4) . .
C19 C22 C21A 120.8(5) . .
C10A N2A C6A 117.4(4) . .
C10A N2A Zn1 120.0(3) . 2_756
C6A N2A Zn1 121.8(3) . 2_756
C6A C7A C8A 117.6(5) . .
C6A C7A C11A 121.1(5) . .
C8A C7A C11A 121.2(5) . .
N2A C6A C7A 123.4(4) . .
C9A C8A C7A 120.3(5) . .
N2A C10A C9A 122.3(5) . .
C8A C9A C10A 118.8(5) . .
C16A N5A C11A 124.7(4) . .
N5A C11A C7A 110.5(4) . .
N8A C16A N5A 117.5(4) . .
N8A C16A S3A 122.0(4) . .
N5A C16A S3A 120.5(4) . .
C16A N8A C21A 124.9(5) . .
N8A C21A C22 112.9(4) . .

loop_
_geom_bond_atom_site_label_1
_geom_bond_atom_site_label_2
_geom_bond_distance
_geom_bond_site_symmetry_2
Zn1 N4 1.941(4) .
Zn1 N3 1.954(4) .
Zn1 N2A 2.019(4) 2_746
Zn1 N7 2.035(4) .
N3 C12 1.074(6) .
N4 C15 1.134(6) .
S1 C12 1.660(6) .
S2 C15 1.620(6) .
N7 C17 1.329(6) .
N7 C20 1.339(6) .
C18 C17 1.352(8) .
C18 C19 1.380(8) .
C19 C22 1.386(6) .
C20 C22 1.381(6) .
C22 C21A 1.509(7) .
N2A C10A 1.341(6) .
N2A C6A 1.351(6) .
N2A Zn1 2.019(4) 2_756
C7A C6A 1.364(6) .
C7A C8A 1.378(7) .
C7A C11A 1.526(7) .
C8A C9A 1.361(7) .
C10A C9A 1.374(7) .
N5A C16A 1.338(6) .
N5A C11A 1.451(6) .
C16A N8A 1.330(6) .
C16A S3A 1.697(5) .
N8A C21A 1.447(6) .
